data_4123292
loop_
_publ_author_name
'McGuirk, C. Michael'
'Katz, Michael J.'
'Stern, Charlotte L.'
'Sarjeant, Amy A.'
'Hupp, Joseph T.'
'Farha, Omar K.'
'Mirkin, Chad A.'

_publ_section_title
;
 Turning on catalysis: incorporation of a hydrogen-bond-donating
 squaramide moiety into a zr metal-organic framework.
;
_journal_issue 2
_journal_name_full 'Journal of the American Chemical Society'
_journal_page_first 919
_journal_page_last 925
_journal_paper_doi 10.1021/ja511403t
_journal_volume 137
_journal_year 2015
_chemical_formula_moiety 'C28 H18 F6 N2 O6, C2 H6 O S'
_chemical_formula_sum 'C30 H24 F6 N2 O7 S'
_chemical_formula_weight 670.57
_chemical_name_systematic
;
 ?
;
_space_group_crystal_system monoclinic
_space_group_IT_number 14
_space_group_name_Hall '-P 2ybc'
_space_group_name_H-M_alt 'P 1 21/c 1'
_symmetry_space_group_name_Hall '-P 2ybc'
_symmetry_space_group_name_H-M 'P 1 21/c 1'
_atom_sites_solution_hydrogens mixed
_atom_sites_solution_primary dual
_audit_creation_date 2014-08-25
_audit_creation_method
;
Olex2 1.2
(compiled 2014.07.22 svn.r2960 for OlexSys, GUI svn.r4862)
;
_cell_angle_alpha 90
_cell_angle_beta 94.455(2)
_cell_angle_gamma 90
_cell_formula_units_Z 4
_cell_length_a 10.6680(4)
_cell_length_b 35.2141(14)
_cell_length_c 7.6499(3)
_cell_measurement_reflns_used 9760
_cell_measurement_temperature 100(2)
_cell_measurement_theta_max 66.389
_cell_measurement_theta_min 2.510
_cell_volume 2865.11(19)
_computing_cell_refinement 'SAINT V7.23A (Bruker, 2005)'
_computing_data_collection 'APEX2 V2.1-4 (Bruker, 2007)'
_computing_data_reduction 'Bruker SAINT'
_computing_molecular_graphics 'Olex2 (Dolomanov et al., 2009)'
_computing_publication_material 'Olex2 (Dolomanov et al., 2009)'
_computing_structure_refinement 'XL (Sheldrick, 2008)'
_computing_structure_solution 'XM (Sheldrick, 2008)'
_diffrn_ambient_temperature 99.99
_diffrn_detector_area_resol_mean 8
_diffrn_measured_fraction_theta_full 0.956
_diffrn_measured_fraction_theta_max 0.986
_diffrn_measurement_device_type 'Bruker Kappa APEX CCD area detector'
_diffrn_measurement_method '\w and \f scans'
_diffrn_radiation_monochromator 'Quazar optics'
_diffrn_radiation_type CuK\a
_diffrn_radiation_wavelength 1.54178
_diffrn_reflns_av_R_equivalents 0.0177
_diffrn_reflns_av_unetI/netI 0.0195
_diffrn_reflns_Laue_measured_fraction_full 0.956
_diffrn_reflns_Laue_measured_fraction_max 0.986
_diffrn_reflns_limit_h_max 12
_diffrn_reflns_limit_h_min -9
_diffrn_reflns_limit_k_max 41
_diffrn_reflns_limit_k_min -39
_diffrn_reflns_limit_l_max 9
_diffrn_reflns_limit_l_min -6
_diffrn_reflns_number 13880
_diffrn_reflns_point_group_measured_fraction_full 0.956
_diffrn_reflns_point_group_measured_fraction_max 0.986
_diffrn_reflns_theta_full 67.679
_diffrn_reflns_theta_max 66.428
_diffrn_reflns_theta_min 2.509
_diffrn_source 'sealed tube'
_exptl_absorpt_coefficient_mu 1.835
_exptl_absorpt_correction_T_max 0.7528
_exptl_absorpt_correction_T_min 0.6844
_exptl_absorpt_correction_type multi-scan
_exptl_absorpt_process_details
;
SADABS-2012/1 (Bruker,2012) was used for absorption correction.
wR2(int) was 0.0354 before and 0.0284 after correction.
The Ratio of minimum to maximum transmission is 0.9091.
The \l/2 correction factor is 0.0015.
;
_exptl_crystal_colour colourless
_exptl_crystal_colour_primary colourless
_exptl_crystal_density_diffrn 1.555
_exptl_crystal_description block
_exptl_crystal_F_000 1376
_exptl_crystal_size_max 0.108
_exptl_crystal_size_mid 0.086
_exptl_crystal_size_min 0.038
_refine_diff_density_max 0.504
_refine_diff_density_min -0.818
_refine_diff_density_rms 0.048
_refine_ls_extinction_method none
_refine_ls_goodness_of_fit_ref 1.037
_refine_ls_hydrogen_treatment mixed
_refine_ls_matrix_type full
_refine_ls_number_parameters 543
_refine_ls_number_reflns 4961
_refine_ls_number_restraints 666
_refine_ls_restrained_S_all 1.007
_refine_ls_R_factor_all 0.0474
_refine_ls_R_factor_gt 0.0432
_refine_ls_shift/su_max 0.001
_refine_ls_shift/su_mean 0.000
_refine_ls_structure_factor_coef Fsqd
_refine_ls_weighting_details 'w=1/[\s^2^(Fo^2^)+(0.0318P)^2^+3.6874P] where P=(Fo^2^+2Fc^2^)/3'
_refine_ls_weighting_scheme calc
_refine_ls_wR_factor_gt 0.0987
_refine_ls_wR_factor_ref 0.1017
_reflns_Friedel_coverage 0.000
_reflns_number_gt 4523
_reflns_number_total 4961
_reflns_threshold_expression 'I > 2\s(I)'
_cod_data_source_file ja511403t_si_002.cif
_cod_data_source_block n3683
_cod_depositor_comments 'Adding full bibliography for 4123292--4123293.cif.'
_cod_database_code 4123292
_shelxl_version_number 2014-3
_shelx_space_group_comment
;
The symmetry employed for this shelxl refinement is uniquely defined
by the following loop, which should always be used as a source of
symmetry information in preference to the above space-group names.
They are only intended as comments.
;
_shelx_estimated_absorpt_t_max 0.934
_shelx_estimated_absorpt_t_min 0.826
_olex2_refinement_description
;
1. Fixed Uiso
 At 1.2 times of:
  All C(H) groups
 At 1.5 times of:
  All C(H,H,H) groups, All C(H,H,H,H,H,H) groups
2. Restrained distances
 C22-C21 \\sim C23-C22 \\sim C24-C23 \\sim C25-C24 \\sim C26-C25 \\sim C26-C21
\\sim C26A-C21A \\sim C22A-
 C21A \\sim C23A-C22A \\sim C24A-C23A \\sim C25A-C24A \\sim C26A-C25A
 with sigma of 0.02
 N2-C21A \\sim N2-C21
 with sigma of 0.02
 C27-C23 \\sim C27A-C23A \\sim C28-C25 \\sim C28A-C25A
 with sigma of 0.02
 F2-C27 \\sim F1-C27 \\sim F2A-C27A \\sim F3-C27 \\sim F3A-C27A \\sim F1A-C27A
\\sim F5A-C28A \\sim F6A-
 C28A \\sim F4A-C28A \\sim F6-C28 \\sim F4-C28
 with sigma of 0.02
 F6A-F5A \\sim F2A-F1A \\sim F2-F1 \\sim F5A-F4A \\sim F1-F3 \\sim F1A-F3A
\\sim F4-F6 \\sim F4A-F6A \\sim F3-
 F2 \\sim F3A-F2A
 with sigma of 0.02
 S1-O7 \\sim S1A-O7
 with sigma of 0.02
 S1-C29 \\sim S1-C30 \\sim S1A-C30 \\sim S1A-C29A
 with sigma of 0.02
3. Uiso/Uaniso restraints and constraints
Uanis(C29) = Uanis(S1) = Uanis(O7) = Uanis(C30) = Uanis(S1A) = Uanis(C29A)
4. Rigid body (RIGU) restrains
 All non-hydrogen atoms
 with sigma for 1-2 distances of 0.004 and sigma for 1-3 distances of 0.004
5. Others
 Sof(C21A)=Sof(C22A)=Sof(H22A)=Sof(C23A)=Sof(C24A)=Sof(H24A)=Sof(C25A)=
 Sof(C26A)=Sof(H26A)=Sof(C27A)=Sof(C28A)=Sof(F1A)=Sof(F2A)=Sof(F3A)=Sof(F5A)=
 Sof(F6A)=Sof(F4A)=1-FVAR(1)
 Sof(F3)=Sof(C21)=Sof(F1)=Sof(F2)=Sof(C26)=Sof(H26)=Sof(F6)=Sof(C22)=Sof(H22)=
 Sof(F4)=Sof(C25)=Sof(C23)=Sof(C24)=Sof(H24)=Sof(C27)=Sof(C28)=Sof(F5)=FVAR(1)
 Sof(H30D)=Sof(H30E)=Sof(H30F)=Sof(S1A)=Sof(C29A)=Sof(H29D)=Sof(H29E)=
 Sof(H29F)=1-FVAR(2)
 Sof(S1)=Sof(H30A)=Sof(H30B)=Sof(H30C)=Sof(C29)=Sof(H29A)=Sof(H29B)=Sof(H29C)=
 FVAR(2)
6.a Me refined with riding coordinates:
 C30(H30A,H30B,H30C), C30(H30D,H30E,H30F)
6.b Aromatic/amide H refined with riding coordinates:
 C9(H9), C17(H17), C18(H18), C14(H14), C15(H15), C6(H6), C8(H8), C26(H26),
 C22(H22), C24(H24), C22A(H22A), C24A(H24A), C26A(H26A)
6.c Idealised Me refined as rotating group:
 C12(H12A,H12B,H12C), C20(H20A,H20B,H20C), C29(H29A,H29B,H29C), C29A(H29D,H29E,
 H29F)
;
_olex2_submission_original_sample_id 3-112-225
_olex2_submission_special_instructions 'No special instructions were received'

loop_
_space_group_symop_operation_xyz
'x, y, z'
'-x, y+1/2, -z+1/2'
'-x, -y, -z'
'x, -y-1/2, z-1/2'

loop_
_atom_site_label
_atom_site_type_symbol
_atom_site_fract_x
_atom_site_fract_y
_atom_site_fract_z
_atom_site_U_iso_or_equiv
_atom_site_adp_type
_atom_site_occupancy
_atom_site_site_symmetry_order
_atom_site_calc_flag
_atom_site_refinement_flags_posn
_atom_site_refinement_flags_occupancy
_atom_site_disorder_assembly
_atom_site_disorder_group
O3 O 0.30003(12) 0.79025(4) -0.62076(17) 0.0236(3) Uani 1 1 d . . . .
O6 O 1.02616(13) 0.77780(4) 0.50844(18) 0.0265(3) Uani 1 1 d . . . .
F3 F 0.3658(6) 1.1022(2) 0.2921(9) 0.0273(12) Uani 0.517(3) 1 d . P A 1
O5 O 0.91156(13) 0.81653(4) 0.66535(18) 0.0285(3) Uani 1 1 d . . . .
N1 N 0.49759(15) 0.87675(4) 0.0206(2) 0.0180(3) Uani 1 1 d . . . .
N2 N 0.53550(16) 0.96036(5) 0.1554(2) 0.0201(3) Uani 1 1 d . . . .
C1 C 0.41395(17) 0.90445(5) 0.0413(2) 0.0176(4) Uani 1 1 d . . . .
C11 C 0.30034(18) 0.82074(6) -0.5172(3) 0.0221(4) Uani 1 1 d . . . .
C5 C 0.47629(17) 0.84414(5) -0.0863(2) 0.0182(4) Uani 1 1 d . . . .
C9 C 0.53762(18) 0.78155(5) -0.1718(2) 0.0198(4) Uani 1 1 d . . . .
H9 H 0.5870 0.7593 -0.1505 0.024 Uiso 1 1 calc R . . .
C10 C 0.55148(17) 0.81165(5) -0.0525(2) 0.0183(4) Uani 1 1 d . . . .
O4 O 0.24528(18) 0.84965(5) -0.5561(2) 0.0438(5) Uani 1 1 d . . . .
C17 C 0.85218(18) 0.78747(6) 0.2148(3) 0.0221(4) Uani 1 1 d . . . .
H17 H 0.9304 0.7758 0.1963 0.027 Uiso 1 1 calc R . . .
C19 C 0.93242(18) 0.79636(6) 0.5229(3) 0.0218(4) Uani 1 1 d . . . .
C18 C 0.76286(18) 0.79201(5) 0.0761(3) 0.0211(4) Uani 1 1 d . . . .
H18 H 0.7811 0.7839 -0.0377 0.025 Uiso 1 1 calc R . . .
C14 C 0.62137(18) 0.81986(5) 0.2696(2) 0.0190(4) Uani 1 1 d . . . .
H14 H 0.5418 0.8305 0.2893 0.023 Uiso 1 1 calc R . . .
C16 C 0.82826(18) 0.79987(5) 0.3820(3) 0.0200(4) Uani 1 1 d . . . .
C15 C 0.71178(18) 0.81599(5) 0.4091(2) 0.0200(4) Uani 1 1 d . . . .
H15 H 0.6944 0.8243 0.5228 0.024 Uiso 1 1 calc R . . .
C13 C 0.64588(18) 0.80834(5) 0.1002(2) 0.0180(4) Uani 1 1 d . . . .
O1 O 0.18743(14) 0.88724(6) -0.0161(2) 0.0467(5) Uani 1 1 d . . . .
O2 O 0.22320(16) 0.97597(6) 0.1024(2) 0.0481(5) Uani 1 1 d . . . .
C6 C 0.39172(18) 0.84559(5) -0.2333(2) 0.0196(4) Uani 1 1 d . . . .
H6 H 0.3402 0.8674 -0.2538 0.024 Uiso 1 1 calc R . . .
C21 C 0.5670(8) 0.9947(3) 0.2430(17) 0.0137(16) Uani 0.517(3) 1 d . P A 1
F1 F 0.3013(3) 1.06168(7) 0.4739(3) 0.0261(6) Uani 0.517(3) 1 d . P A 1
F2 F 0.4433(3) 1.10313(6) 0.5570(3) 0.0302(6) Uani 0.517(3) 1 d . P A 1
C8 C 0.45476(18) 0.78302(5) -0.3191(2) 0.0202(4) Uani 1 1 d . . . .
H8 H 0.4476 0.7622 -0.3979 0.024 Uiso 1 1 calc R . . .
C7 C 0.38156(18) 0.81539(5) -0.3513(2) 0.0194(4) Uani 1 1 d . . . .
C2 C 0.27578(19) 0.90806(7) 0.0240(3) 0.0285(5) Uani 1 1 d . . . .
C4 C 0.42905(18) 0.94171(5) 0.1039(2) 0.0181(4) Uani 1 1 d . . . .
C12 C 0.22727(19) 0.79376(6) -0.7876(3) 0.0268(5) Uani 1 1 d . . . .
H12A H 0.2708 0.8108 -0.8642 0.040 Uiso 1 1 calc GR . . .
H12B H 0.1442 0.8042 -0.7690 0.040 Uiso 1 1 calc GR . . .
H12C H 0.2175 0.7687 -0.8425 0.040 Uiso 1 1 calc GR . . .
C26 C 0.6922(6) 1.0041(2) 0.2835(13) 0.0151(14) Uani 0.517(3) 1 d . P A 1
H26 H 0.7563 0.9875 0.2501 0.018 Uiso 0.517(3) 1 calc R P A 1
C3 C 0.29243(19) 0.94907(7) 0.0832(3) 0.0287(5) Uani 1 1 d . . . .
F6 F 0.8841(3) 1.08324(7) 0.4221(5) 0.0341(7) Uani 0.517(3) 1 d . P A 1
C22 C 0.4729(6) 1.0195(2) 0.2888(12) 0.0165(15) Uani 0.517(3) 1 d . P A 1
H22 H 0.3870 1.0139 0.2583 0.020 Uiso 0.517(3) 1 calc R P A 1
F4 F 0.9071(3) 1.03008(10) 0.5594(4) 0.0386(8) Uani 0.517(3) 1 d . P A 1
C20 C 1.0152(2) 0.81704(7) 0.8003(3) 0.0351(5) Uani 1 1 d . . . .
H20A H 1.0899 0.8278 0.7521 0.053 Uiso 1 1 calc GR . . .
H20B H 1.0334 0.7911 0.8407 0.053 Uiso 1 1 calc GR . . .
H20C H 0.9923 0.8326 0.8992 0.053 Uiso 1 1 calc GR . . .
C25 C 0.7247(5) 1.03733(15) 0.3721(7) 0.0183(11) Uani 0.517(3) 1 d . P A 1
C23 C 0.5068(6) 1.05278(15) 0.3802(7) 0.0171(12) Uani 0.517(3) 1 d . P A 1
C24 C 0.6325(6) 1.06175(17) 0.4234(6) 0.0181(11) Uani 0.517(3) 1 d . P A 1
H24 H 0.6548 1.0842 0.4871 0.022 Uiso 0.517(3) 1 calc R P A 1
C27 C 0.4055(5) 1.07959(11) 0.4262(5) 0.0197(9) Uani 0.517(3) 1 d . P A 1
C28 C 0.8615(5) 1.04664(14) 0.4105(6) 0.0239(9) Uani 0.517(3) 1 d . P A 1
C21A C 0.5334(8) 0.9960(3) 0.2403(19) 0.0168(19) Uani 0.483(3) 1 d . P A 2
C22A C 0.4301(7) 1.0180(2) 0.2730(13) 0.0180(15) Uani 0.483(3) 1 d . P A 2
H22A H 0.3475 1.0100 0.2343 0.022 Uiso 0.483(3) 1 calc R P A 2
C23A C 0.4496(6) 1.05192(16) 0.3636(8) 0.0209(13) Uani 0.483(3) 1 d . P A 2
C24A C 0.5691(7) 1.06358(16) 0.4246(7) 0.0203(12) Uani 0.483(3) 1 d . P A 2
H24A H 0.5804 1.0865 0.4894 0.024 Uiso 0.483(3) 1 calc R P A 2
C25A C 0.6720(6) 1.04160(19) 0.3903(7) 0.0205(13) Uani 0.483(3) 1 d . P A 2
C26A C 0.6539(7) 1.0078(3) 0.2971(14) 0.0184(17) Uani 0.483(3) 1 d . P A 2
H26A H 0.7244 0.9928 0.2722 0.022 Uiso 0.483(3) 1 calc R P A 2
C27A C 0.3376(6) 1.07657(14) 0.3944(7) 0.0251(10) Uani 0.483(3) 1 d . P A 2
C28A C 0.8012(6) 1.05348(14) 0.4509(6) 0.0268(11) Uani 0.483(3) 1 d . P A 2
F1A F 0.2280(3) 1.05828(9) 0.3703(6) 0.0612(12) Uani 0.483(3) 1 d . P A 2
F2A F 0.3448(4) 1.09101(11) 0.5542(4) 0.0604(13) Uani 0.483(3) 1 d . P A 2
F3A F 0.3285(6) 1.1060(2) 0.2844(11) 0.0331(15) Uani 0.483(3) 1 d . P A 2
F5A F 0.8067(3) 1.07189(8) 0.6038(3) 0.0373(8) Uani 0.483(3) 1 d . P A 2
F6A F 0.8504(3) 1.07713(11) 0.3374(4) 0.0444(9) Uani 0.483(3) 1 d . P A 2
F4A F 0.8806(4) 1.02426(12) 0.4722(7) 0.0576(12) Uani 0.483(3) 1 d . P A 2
F5 F 0.9321(2) 1.03293(8) 0.2872(4) 0.0388(7) Uani 0.517(3) 1 d . P A 1
S1 S 0.85585(18) 0.89692(6) 0.0451(3) 0.0330(2) Uani 0.542(4) 1 d . P B 1
O7 O 0.72865(13) 0.91093(5) 0.1002(2) 0.0330(2) Uani 1 1 d . . . .
C30 C 0.94782(19) 0.89217(7) 0.2472(3) 0.0330(2) Uani 1 1 d . . . .
H30A H 1.0321 0.8832 0.2251 0.050 Uiso 0.542(4) 1 calc R P B 1
H30B H 0.9542 0.9168 0.3064 0.050 Uiso 0.542(4) 1 calc R P B 1
H30C H 0.9080 0.8738 0.3217 0.050 Uiso 0.542(4) 1 calc R P B 1
H30D H 1.0371 0.8900 0.2266 0.050 Uiso 0.458(4) 1 calc R P B 2
H30E H 0.9379 0.9101 0.3430 0.050 Uiso 0.458(4) 1 calc R P B 2
H30F H 0.9156 0.8672 0.2788 0.050 Uiso 0.458(4) 1 calc R P B 2
C29 C 0.9212(3) 0.93731(12) -0.0549(6) 0.0330(2) Uani 0.542(4) 1 d . P B 1
H29A H 0.8753 0.9421 -0.1687 0.050 Uiso 0.542(4) 1 calc GR P B 1
H29B H 1.0100 0.9325 -0.0719 0.050 Uiso 0.542(4) 1 calc GR P B 1
H29C H 0.9144 0.9595 0.0209 0.050 Uiso 0.542(4) 1 calc GR P B 1
S1A S 0.8662(2) 0.90802(7) 0.0620(3) 0.0330(2) Uani 0.458(4) 1 d . P B 2
C29A C 0.9348(4) 0.95387(14) 0.0808(7) 0.0330(2) Uani 0.458(4) 1 d . P B 2
H29D H 0.8936 0.9707 -0.0083 0.050 Uiso 0.458(4) 1 calc GR P B 2
H29E H 1.0246 0.9521 0.0633 0.050 Uiso 0.458(4) 1 calc GR P B 2
H29F H 0.9239 0.9642 0.1977 0.050 Uiso 0.458(4) 1 calc GR P B 2
H1 H 0.578(2) 0.8823(7) 0.050(3) 0.029(6) Uiso 1 1 d . . . .
H2 H 0.607(2) 0.9480(7) 0.140(3) 0.030(6) Uiso 1 1 d . . . .

loop_
_atom_site_aniso_label
_atom_site_aniso_U_11
_atom_site_aniso_U_22
_atom_site_aniso_U_33
_atom_site_aniso_U_23
_atom_site_aniso_U_13
_atom_site_aniso_U_12
O3 0.0238(7) 0.0252(7) 0.0209(7) -0.0075(6) -0.0043(6) 0.0010(6)
O6 0.0231(7) 0.0334(8) 0.0227(7) 0.0007(6) 0.0000(6) 0.0020(6)
F3 0.034(3) 0.024(2) 0.0231(17) 0.0072(13) 0.0037(19) 0.008(2)
O5 0.0230(7) 0.0390(9) 0.0226(7) -0.0093(6) -0.0024(6) -0.0020(6)
N1 0.0188(8) 0.0147(8) 0.0200(8) -0.0020(6) -0.0022(6) -0.0016(6)
N2 0.0255(9) 0.0150(8) 0.0196(8) -0.0025(6) 0.0013(7) 0.0018(7)
C1 0.0178(9) 0.0215(9) 0.0133(9) 0.0004(7) 0.0001(7) -0.0011(7)
C11 0.0243(10) 0.0204(10) 0.0215(10) -0.0028(8) 0.0019(8) -0.0041(8)
C5 0.0219(9) 0.0150(9) 0.0181(9) -0.0004(7) 0.0031(7) -0.0047(7)
C9 0.0227(9) 0.0148(9) 0.0219(10) 0.0006(7) 0.0028(8) -0.0016(7)
C10 0.0206(9) 0.0165(9) 0.0184(9) 0.0014(7) 0.0043(7) -0.0036(7)
O4 0.0664(12) 0.0264(8) 0.0344(9) -0.0067(7) -0.0225(8) 0.0131(8)
C17 0.0202(9) 0.0225(10) 0.0237(10) -0.0026(8) 0.0020(8) -0.0004(8)
C19 0.0225(10) 0.0226(10) 0.0203(10) 0.0002(8) 0.0026(8) -0.0057(8)
C18 0.0255(10) 0.0198(10) 0.0183(9) -0.0034(7) 0.0033(8) -0.0017(8)
C14 0.0198(9) 0.0151(9) 0.0222(9) 0.0001(7) 0.0028(7) -0.0016(7)
C16 0.0220(9) 0.0168(9) 0.0213(9) 0.0000(7) 0.0019(8) -0.0042(7)
C15 0.0247(10) 0.0180(9) 0.0177(9) -0.0005(7) 0.0030(7) -0.0041(7)
C13 0.0223(9) 0.0111(8) 0.0204(9) 0.0012(7) 0.0016(7) -0.0040(7)
O1 0.0208(8) 0.0907(14) 0.0287(8) -0.0147(9) 0.0021(6) -0.0197(8)
O2 0.0426(10) 0.0695(12) 0.0329(9) 0.0042(8) 0.0059(7) 0.0398(9)
C6 0.0229(9) 0.0152(9) 0.0209(9) 0.0016(7) 0.0022(8) -0.0021(7)
C21 0.017(4) 0.012(2) 0.012(2) 0.0016(17) 0.002(3) 0.003(2)
F1 0.0339(15) 0.0183(12) 0.0283(14) 0.0022(11) 0.0161(12) 0.0050(10)
F2 0.0437(16) 0.0223(12) 0.0246(12) -0.0118(9) 0.0025(11) 0.0082(11)
C8 0.0248(10) 0.0167(9) 0.0197(9) -0.0033(7) 0.0046(8) -0.0050(7)
C7 0.0215(9) 0.0183(9) 0.0185(9) -0.0003(7) 0.0030(7) -0.0052(7)
C2 0.0184(10) 0.0519(14) 0.0152(10) -0.0025(9) 0.0005(8) -0.0006(9)
C4 0.0214(9) 0.0197(9) 0.0131(9) 0.0011(7) 0.0005(7) 0.0047(7)
C12 0.0249(10) 0.0346(12) 0.0200(10) -0.0059(9) -0.0039(8) -0.0008(9)
C26 0.016(3) 0.013(2) 0.016(3) 0.0011(17) 0.002(3) 0.002(2)
C3 0.0248(10) 0.0453(13) 0.0160(10) 0.0015(9) 0.0016(8) 0.0135(9)
F6 0.0285(15) 0.0204(13) 0.052(2) -0.0022(13) -0.0057(14) -0.0055(10)
C22 0.015(3) 0.019(2) 0.016(2) 0.0021(17) 0.002(3) 0.000(2)
F4 0.0331(17) 0.0429(19) 0.0374(17) 0.0130(15) -0.0121(13) -0.0027(13)
C20 0.0250(11) 0.0551(15) 0.0243(11) -0.0104(10) -0.0041(9) -0.0057(10)
C25 0.021(2) 0.017(2) 0.016(2) 0.0036(16) -0.002(2) 0.002(2)
C23 0.019(3) 0.018(2) 0.014(2) 0.0010(16) 0.001(2) 0.002(2)
C24 0.021(3) 0.017(2) 0.016(2) 0.0002(17) -0.001(2) 0.001(2)
C27 0.026(2) 0.016(2) 0.0168(19) 0.0012(15) 0.0026(18) 0.0032(18)
C28 0.023(2) 0.015(2) 0.032(2) -0.0015(19) -0.0085(18) 0.0011(18)
C21A 0.018(4) 0.017(3) 0.015(3) 0.001(2) 0.001(3) 0.000(3)
C22A 0.022(4) 0.014(2) 0.019(3) 0.0026(18) 0.006(3) 0.003(3)
C23A 0.029(3) 0.017(2) 0.018(2) 0.0051(17) 0.008(2) 0.001(2)
C24A 0.031(3) 0.013(2) 0.018(2) -0.0013(17) 0.006(3) 0.003(3)
C25A 0.025(3) 0.018(3) 0.019(2) -0.0012(19) 0.003(2) 0.001(3)
C26A 0.020(4) 0.017(3) 0.019(3) 0.0007(19) 0.005(3) 0.004(3)
C27A 0.034(3) 0.020(2) 0.023(2) -0.0002(19) 0.010(2) 0.005(2)
C28A 0.030(3) 0.026(2) 0.025(2) -0.0014(18) 0.001(2) -0.003(2)
F1A 0.0382(18) 0.0305(17) 0.120(4) -0.0121(19) 0.035(2) 0.0005(14)
F2A 0.089(3) 0.069(3) 0.0231(15) -0.0058(15) 0.0065(16) 0.055(2)
F3A 0.038(4) 0.033(2) 0.030(2) 0.0116(15) 0.005(2) 0.011(2)
F5A 0.0550(18) 0.0377(15) 0.0188(13) -0.0058(11) 0.0003(11) -0.0205(13)
F6A 0.046(2) 0.062(2) 0.0251(17) 0.0033(16) 0.0028(15) -0.0280(17)
F4A 0.039(2) 0.039(2) 0.089(4) -0.024(2) -0.030(2) 0.0031(15)
F5 0.0242(13) 0.0451(16) 0.0472(16) -0.0148(12) 0.0028(11) -0.0053(11)
S1 0.0159(3) 0.0422(7) 0.0411(4) 0.0059(5) 0.0021(3) 0.0039(4)
O7 0.0159(3) 0.0422(7) 0.0411(4) 0.0059(5) 0.0021(3) 0.0039(4)
C30 0.0159(3) 0.0422(7) 0.0411(4) 0.0059(5) 0.0021(3) 0.0039(4)
C29 0.0159(3) 0.0422(7) 0.0411(4) 0.0059(5) 0.0021(3) 0.0039(4)
S1A 0.0159(3) 0.0422(7) 0.0411(4) 0.0059(5) 0.0021(3) 0.0039(4)
C29A 0.0159(3) 0.0422(7) 0.0411(4) 0.0059(5) 0.0021(3) 0.0039(4)

loop_
_atom_type_symbol
_atom_type_description
_atom_type_scat_dispersion_real
_atom_type_scat_dispersion_imag
_atom_type_scat_source
C C 0.0181 0.0091 'International Tables Vol C Tables 4.2.6.8 and 6.1.1.4'
H H 0.0000 0.0000 'International Tables Vol C Tables 4.2.6.8 and 6.1.1.4'
F F 0.0727 0.0534 'International Tables Vol C Tables 4.2.6.8 and 6.1.1.4'
N N 0.0311 0.0180 'International Tables Vol C Tables 4.2.6.8 and 6.1.1.4'
O O 0.0492 0.0322 'International Tables Vol C Tables 4.2.6.8 and 6.1.1.4'
S S 0.3331 0.5567 'International Tables Vol C Tables 4.2.6.8 and 6.1.1.4'

loop_
_geom_angle_atom_site_label_1
_geom_angle_atom_site_label_2
_geom_angle_atom_site_label_3
_geom_angle
C11 O3 C12 115.55(16)
C19 O5 C20 114.89(16)
C1 N1 C5 125.40(16)
C1 N1 H1 116.5(15)
C5 N1 H1 115.6(16)
C21 N2 H2 107.9(16)
C4 N2 C21 136.3(4)
C4 N2 C21A 121.7(4)
C4 N2 H2 115.5(16)
C21A N2 H2 122.6(16)
N1 C1 C2 136.24(18)
N1 C1 C4 131.45(17)
C4 C1 C2 92.15(16)
O3 C11 C7 112.20(17)
O4 C11 O3 123.81(18)
O4 C11 C7 123.93(18)
C10 C5 N1 119.21(17)
C6 C5 N1 120.21(17)
C6 C5 C10 120.23(17)
C10 C9 H9 118.9
C8 C9 H9 118.9
C8 C9 C10 122.23(18)
C5 C10 C13 123.29(17)
C9 C10 C5 117.74(17)
C9 C10 C13 118.95(17)
C18 C17 H17 119.8
C18 C17 C16 120.32(18)
C16 C17 H17 119.8
O6 C19 O5 123.73(18)
O6 C19 C16 123.68(18)
O5 C19 C16 112.58(17)
C17 C18 H18 119.5
C17 C18 C13 121.08(18)
C13 C18 H18 119.5
C15 C14 H14 119.5
C15 C14 C13 120.90(18)
C13 C14 H14 119.5
C17 C16 C19 117.25(17)
C17 C16 C15 119.48(18)
C15 C16 C19 123.22(17)
C14 C15 C16 119.94(18)
C14 C15 H15 120.0
C16 C15 H15 120.0
C18 C13 C10 119.03(17)
C18 C13 C14 118.24(17)
C14 C13 C10 122.69(17)
C5 C6 H6 119.7
C5 C6 C7 120.68(18)
C7 C6 H6 119.7
C26 C21 N2 120.1(6)
C26 C21 C22 119.5(6)
C22 C21 N2 120.4(6)
C9 C8 H8 120.3
C9 C8 C7 119.40(17)
C7 C8 H8 120.3
C6 C7 C11 117.74(17)
C8 C7 C11 122.32(17)
C8 C7 C6 119.69(18)
C1 C2 C3 87.84(16)
O1 C2 C1 136.2(2)
O1 C2 C3 136.0(2)
N2 C4 C1 129.02(17)
N2 C4 C3 138.60(18)
C1 C4 C3 92.37(16)
O3 C12 H12A 109.5
O3 C12 H12B 109.5
O3 C12 H12C 109.5
H12A C12 H12B 109.5
H12A C12 H12C 109.5
H12B C12 H12C 109.5
C21 C26 H26 119.6
C25 C26 C21 120.8(6)
C25 C26 H26 119.6
O2 C3 C2 135.9(2)
O2 C3 C4 136.6(2)
C4 C3 C2 87.52(16)
C21 C22 H22 120.4
C21 C22 C23 119.2(6)
C23 C22 H22 120.4
O5 C20 H20A 109.5
O5 C20 H20B 109.5
O5 C20 H20C 109.5
H20A C20 H20B 109.5
H20A C20 H20C 109.5
H20B C20 H20C 109.5
C26 C25 C24 120.5(5)
C26 C25 C28 118.9(5)
C24 C25 C28 120.6(4)
C22 C23 C27 118.9(5)
C24 C23 C22 121.0(5)
C24 C23 C27 120.0(5)
C25 C24 C23 118.9(5)
C25 C24 H24 120.5
C23 C24 H24 120.5
F3 C27 F1 105.4(4)
F3 C27 C23 112.7(4)
F1 C27 C23 113.1(4)
F2 C27 F3 105.2(5)
F2 C27 F1 107.1(3)
F2 C27 C23 112.7(4)
F6 C28 F4 108.5(4)
F6 C28 C25 113.4(5)
F6 C28 F5 106.9(4)
F4 C28 C25 110.8(4)
F4 C28 F5 104.8(5)
F5 C28 C25 111.9(4)
C22A C21A N2 128.3(7)
C22A C21A C26A 120.4(7)
C26A C21A N2 111.3(7)
C21A C22A H22A 120.7
C21A C22A C23A 118.7(6)
C23A C22A H22A 120.7
C22A C23A C27A 118.8(5)
C24A C23A C22A 121.5(5)
C24A C23A C27A 119.7(5)
C23A C24A H24A 120.2
C25A C24A C23A 119.5(5)
C25A C24A H24A 120.2
C24A C25A C26A 119.6(6)
C24A C25A C28A 121.0(6)
C26A C25A C28A 119.4(6)
C21A C26A C25A 120.3(6)
C21A C26A H26A 119.8
C25A C26A H26A 119.8
F1A C27A C23A 113.3(4)
F2A C27A C23A 112.1(5)
F2A C27A F1A 107.5(5)
F2A C27A F3A 106.4(6)
F3A C27A C23A 111.6(5)
F3A C27A F1A 105.5(5)
F5A C28A C25A 112.8(5)
F5A C28A F6A 105.9(4)
F6A C28A C25A 112.0(4)
F4A C28A C25A 112.7(4)
F4A C28A F5A 106.5(4)
F4A C28A F6A 106.3(5)
O7 S1 C30 103.45(15)
O7 S1 C29 104.21(18)
C30 S1 C29 103.95(19)
S1 C30 H30A 109.5
S1 C30 H30B 109.5
S1 C30 H30C 109.5
H30A C30 H30B 109.5
H30A C30 H30C 109.5
H30B C30 H30C 109.5
H30D C30 H30E 109.5
H30D C30 H30F 109.5
H30E C30 H30F 109.5
S1A C30 H30D 109.5
S1A C30 H30E 109.5
S1A C30 H30F 109.5
S1 C29 H29A 109.5
S1 C29 H29B 109.5
S1 C29 H29C 109.5
H29A C29 H29B 109.5
H29A C29 H29C 109.5
H29B C29 H29C 109.5
O7 S1A C30 107.56(17)
O7 S1A C29A 108.7(2)
C30 S1A C29A 92.9(2)
S1A C29A H29D 109.5
S1A C29A H29E 109.5
S1A C29A H29F 109.5
H29D C29A H29E 109.5
H29D C29A H29F 109.5
H29E C29A H29F 109.5

loop_
_geom_bond_atom_site_label_1
_geom_bond_atom_site_label_2
_geom_bond_distance
O3 C11 1.334(2)
O3 C12 1.447(2)
O6 C19 1.207(2)
F3 C27 1.342(6)
O5 C19 1.334(2)
O5 C20 1.453(2)
N1 C1 1.340(2)
N1 C5 1.418(2)
N1 H1 0.89(2)
N2 C21 1.410(8)
N2 C4 1.344(3)
N2 C21A 1.415(8)
N2 H2 0.89(3)
C1 C2 1.475(3)
C1 C4 1.402(3)
C11 O4 1.201(3)
C11 C7 1.492(3)
C5 C10 1.410(3)
C5 C6 1.387(3)
C9 H9 0.9500
C9 C10 1.399(3)
C9 C8 1.378(3)
C10 C13 1.487(3)
C17 H17 0.9500
C17 C18 1.379(3)
C17 C16 1.394(3)
C19 C16 1.492(3)
C18 H18 0.9500
C18 C13 1.399(3)
C14 H14 0.9500
C14 C15 1.388(3)
C14 C13 1.402(3)
C16 C15 1.396(3)
C15 H15 0.9500
O1 C2 1.214(3)
O2 C3 1.217(3)
C6 H6 0.9500
C6 C7 1.394(3)
C21 C26 1.387(8)
C21 C22 1.396(8)
F1 C27 1.353(5)
F2 C27 1.337(5)
C8 H8 0.9500
C8 C7 1.393(3)
C2 C3 1.520(3)
C4 C3 1.477(3)
C12 H12A 0.9800
C12 H12B 0.9800
C12 H12C 0.9800
C26 H26 0.9500
C26 C25 1.383(7)
F6 C28 1.313(5)
C22 H22 0.9500
C22 C23 1.397(8)
F4 C28 1.337(5)
C20 H20A 0.9800
C20 H20B 0.9800
C20 H20C 0.9800
C25 C24 1.386(6)
C25 C28 1.502(6)
C23 C24 1.393(7)
C23 C27 1.497(6)
C24 H24 0.9500
C28 F5 1.342(7)
C21A C22A 1.387(8)
C21A C26A 1.388(8)
C22A H22A 0.9500
C22A C23A 1.388(8)
C23A C24A 1.385(7)
C23A C27A 1.510(7)
C24A H24A 0.9500
C24A C25A 1.385(7)
C25A C26A 1.392(8)
C25A C28A 1.480(7)
C26A H26A 0.9500
C27A F1A 1.335(7)
C27A F2A 1.321(5)
C27A F3A 1.333(8)
C28A F5A 1.334(5)
C28A F6A 1.340(5)
C28A F4A 1.334(6)
S1 O7 1.533(2)
S1 C30 1.773(3)
S1 C29 1.783(5)
O7 S1A 1.522(3)
C30 H30A 0.9800
C30 H30B 0.9800
C30 H30C 0.9800
C30 H30D 0.9800
C30 H30E 0.9800
C30 H30F 0.9800
C30 S1A 1.698(3)
C29 H29A 0.9800
C29 H29B 0.9800
C29 H29C 0.9800
S1A C29A 1.774(5)
C29A H29D 0.9800
C29A H29E 0.9800
C29A H29F 0.9800

loop_
_geom_torsion_atom_site_label_1
_geom_torsion_atom_site_label_2
_geom_torsion_atom_site_label_3
_geom_torsion_atom_site_label_4
_geom_torsion
O3 C11 C7 C6 178.78(16)
O3 C11 C7 C8 4.6(3)
O6 C19 C16 C17 -13.3(3)
O6 C19 C16 C15 168.98(19)
O5 C19 C16 C17 165.54(17)
O5 C19 C16 C15 -12.1(3)
N1 C1 C2 O1 -0.4(4)
N1 C1 C2 C3 178.1(2)
N1 C1 C4 N2 2.7(3)
N1 C1 C4 C3 -178.6(2)
N1 C5 C10 C9 -173.05(17)
N1 C5 C10 C13 5.5(3)
N1 C5 C6 C7 171.88(17)
N2 C21 C26 C25 -178.9(9)
N2 C21 C22 C23 178.1(9)
N2 C4 C3 O2 2.0(4)
N2 C4 C3 C2 -178.9(2)
N2 C21A C22A C23A 178.2(12)
N2 C21A C26A C25A -177.4(10)
C1 N1 C5 C10 -158.38(18)
C1 N1 C5 C6 28.4(3)
C1 C2 C3 O2 176.6(3)
C1 C2 C3 C4 -2.50(14)
C1 C4 C3 O2 -176.5(3)
C1 C4 C3 C2 2.63(15)
C5 N1 C1 C2 24.1(3)
C5 N1 C1 C4 -161.90(19)
C5 C10 C13 C18 -138.06(19)
C5 C10 C13 C14 44.0(3)
C5 C6 C7 C11 -172.73(17)
C5 C6 C7 C8 1.6(3)
C9 C10 C13 C18 40.5(2)
C9 C10 C13 C14 -137.50(19)
C9 C8 C7 C11 173.22(17)
C9 C8 C7 C6 -0.9(3)
C10 C5 C6 C7 -1.3(3)
C10 C9 C8 C7 -0.2(3)
O4 C11 C7 C6 1.4(3)
O4 C11 C7 C8 -172.8(2)
C17 C18 C13 C10 -178.34(17)
C17 C18 C13 C14 -0.3(3)
C17 C16 C15 C14 -0.6(3)
C19 C16 C15 C14 177.06(17)
C18 C17 C16 C19 -176.01(18)
C18 C17 C16 C15 1.8(3)
C16 C17 C18 C13 -1.3(3)
C15 C14 C13 C10 179.45(17)
C15 C14 C13 C18 1.5(3)
C13 C14 C15 C16 -1.1(3)
O1 C2 C3 O2 -4.8(5)
O1 C2 C3 C4 176.0(3)
C6 C5 C10 C9 0.2(3)
C6 C5 C10 C13 178.73(17)
C21 N2 C4 C1 -168.8(9)
C21 N2 C4 C3 13.1(9)
C21 N2 C21A C22A 179(6)
C21 N2 C21A C26A -2(4)
C21 C26 C25 C24 0.6(12)
C21 C26 C25 C28 -179.0(8)
C21 C22 C23 C24 1.0(12)
C21 C22 C23 C27 178.9(8)
C8 C9 C10 C5 0.6(3)
C8 C9 C10 C13 -178.04(17)
C2 C1 C4 N2 178.6(2)
C2 C1 C4 C3 -2.71(16)
C4 N2 C21 C26 176.3(6)
C4 N2 C21 C22 -3.9(16)
C4 N2 C21A C22A -4.6(18)
C4 N2 C21A C26A 173.8(7)
C4 C1 C2 O1 -175.9(3)
C4 C1 C2 C3 2.63(15)
C12 O3 C11 O4 -0.2(3)
C12 O3 C11 C7 -177.64(16)
C26 C21 C22 C23 -2.2(15)
C26 C25 C24 C23 -1.8(9)
C26 C25 C28 F6 152.0(7)
C26 C25 C28 F4 -85.6(7)
C26 C25 C28 F5 31.0(8)
C22 C21 C26 C25 1.4(16)
C22 C23 C24 C25 1.0(8)
C22 C23 C27 F3 -81.1(7)
C22 C23 C27 F1 38.4(7)
C22 C23 C27 F2 160.0(6)
C20 O5 C19 O6 4.4(3)
C20 O5 C19 C16 -174.44(17)
C24 C25 C28 F6 -27.6(7)
C24 C25 C28 F4 94.8(6)
C24 C25 C28 F5 -148.6(5)
C24 C23 C27 F3 96.8(6)
C24 C23 C27 F1 -143.7(4)
C24 C23 C27 F2 -22.1(6)
C27 C23 C24 C25 -176.9(4)
C28 C25 C24 C23 177.8(4)
C21A N2 C21 C26 -179(6)
C21A N2 C21 C22 1(4)
C21A N2 C4 C1 -170.2(8)
C21A N2 C4 C3 11.7(8)
C21A C22A C23A C24A -1.5(13)
C21A C22A C23A C27A 178.1(9)
C22A C21A C26A C25A 1.2(18)
C22A C23A C24A C25A 2.0(10)
C22A C23A C27A F1A 16.6(8)
C22A C23A C27A F2A 138.4(7)
C22A C23A C27A F3A -102.4(8)
C23A C24A C25A C26A -0.8(10)
C23A C24A C25A C28A 179.0(5)
C24A C23A C27A F1A -163.9(5)
C24A C23A C27A F2A -42.0(8)
C24A C23A C27A F3A 77.2(8)
C24A C25A C26A C21A -0.7(14)
C24A C25A C28A F5A 33.8(7)
C24A C25A C28A F6A -85.5(6)
C24A C25A C28A F4A 154.5(6)
C26A C21A C22A C23A -0.1(17)
C26A C25A C28A F5A -146.3(7)
C26A C25A C28A F6A 94.3(8)
C26A C25A C28A F4A -25.6(9)
C27A C23A C24A C25A -177.6(5)
C28A C25A C26A C21A 179.5(9)
S1 O7 S1A C30 -91.3(6)
S1 O7 S1A C29A 169.3(7)
S1 C30 S1A O7 84.3(6)
S1 C30 S1A C29A -165.1(7)
O7 S1 C30 S1A -75.5(6)
C30 S1 O7 S1A 69.8(6)
C29 S1 O7 S1A -38.6(6)
C29 S1 C30 S1A 33.1(6)
